data_7056524
loop_
_publ_author_name
'Alaji, Z.'
'Safaei, E.'
'Wojtczak, A.'

_publ_section_title
;
 Development of pyridine based o-aminophenolate zinc complexes as
 structurally tunable catalysts for CO2 fixation into cyclic carbonates
;
_journal_name_full 'New J. Chem.'
_journal_paper_doi 10.1039/C7NJ01656E
_journal_year 2017
_chemical_formula_moiety 'C27 H30 Br N3 O Zn'
_chemical_formula_sum 'C27 H30 Br N3 O Zn'
_chemical_formula_weight 557.82
_chemical_name_systematic
;
 ?
;
_space_group_crystal_system triclinic
_space_group_IT_number 2
_space_group_name_Hall '-P 1'
_space_group_name_H-M_alt 'P -1'
_symmetry_space_group_name_Hall '-P 1'
_symmetry_space_group_name_H-M 'P -1'
_atom_sites_solution_hydrogens difmap
_atom_sites_solution_primary direct
_atom_sites_solution_secondary difmap
_audit_creation_method SHELXL-2014
_audit_update_record
;
2016-08-02 deposited with the CCDC.
2017-07-31 downloaded from the CCDC.
;
_cell_angle_alpha 83.054(4)
_cell_angle_beta 76.725(4)
_cell_angle_gamma 89.507(3)
_cell_formula_units_Z 2
_cell_length_a 7.9476(3)
_cell_length_b 11.5809(5)
_cell_length_c 14.2737(6)
_cell_measurement_reflns_used 4061
_cell_measurement_temperature 293(2)
_cell_measurement_theta_max 28.2955
_cell_measurement_theta_min 2.1579
_cell_volume 1269.02(9)
_computing_cell_refinement 'Oxford Diffraction CrysAlis'
_computing_data_collection 'Oxford Diffraction CrysAlis'
_computing_data_reduction 'Oxford Diffraction CrysAlis'
_computing_publication_material 'CIFTAB (Sheldrick, 2014)'
_computing_structure_refinement 'SHELXL-2014 (Sheldrick, 2014)'
_computing_structure_solution 'SHELX-97 (Sheldrick, 1997)'
_diffrn_ambient_temperature 293(2)
_diffrn_detector_area_resol_mean 8.2564
_diffrn_measured_fraction_theta_full 0.999
_diffrn_measured_fraction_theta_max 0.891
_diffrn_measurement_device_type 'Oxford Sapphire CCD'
_diffrn_measurement_method \q/2\q
_diffrn_radiation_type MoK\a
_diffrn_radiation_wavelength 0.71073
_diffrn_reflns_av_R_equivalents 0.0384
_diffrn_reflns_av_unetI/netI 0.0667
_diffrn_reflns_Laue_measured_fraction_full 0.999
_diffrn_reflns_Laue_measured_fraction_max 0.891
_diffrn_reflns_limit_h_max 10
_diffrn_reflns_limit_h_min -10
_diffrn_reflns_limit_k_max 11
_diffrn_reflns_limit_k_min -15
_diffrn_reflns_limit_l_max 18
_diffrn_reflns_limit_l_min -19
_diffrn_reflns_number 8731
_diffrn_reflns_point_group_measured_fraction_full 0.999
_diffrn_reflns_point_group_measured_fraction_max 0.891
_diffrn_reflns_theta_full 25.242
_diffrn_reflns_theta_max 28.367
_diffrn_reflns_theta_min 2.442
_diffrn_source 'fine-focus sealed tube'
_exptl_absorpt_coefficient_mu 2.566
_exptl_absorpt_correction_T_max 0.686286
_exptl_absorpt_correction_T_min 0.338022
_exptl_absorpt_correction_type analytical
_exptl_absorpt_process_details 'Oxford Diffraction CrysAlis'
_exptl_crystal_colour brown
_exptl_crystal_density_diffrn 1.460
_exptl_crystal_description needle
_exptl_crystal_F_000 572
_exptl_crystal_recrystallization_method 'Re-crystallisation from solvent: methanol'
_exptl_crystal_size_max 0.661
_exptl_crystal_size_mid 0.326
_exptl_crystal_size_min 0.186
_refine_diff_density_max 0.479
_refine_diff_density_min -0.351
_refine_diff_density_rms 0.081
_refine_ls_extinction_method none
_refine_ls_goodness_of_fit_ref 0.882
_refine_ls_hydrogen_treatment constr
_refine_ls_matrix_type full
_refine_ls_number_parameters 298
_refine_ls_number_reflns 5668
_refine_ls_number_restraints 0
_refine_ls_restrained_S_all 0.882
_refine_ls_R_factor_all 0.0639
_refine_ls_R_factor_gt 0.0375
_refine_ls_shift/su_max 0.001
_refine_ls_shift/su_mean 0.000
_refine_ls_structure_factor_coef Fsqd
_refine_ls_weighting_details 'w=1/[\s^2^(Fo^2^)+(0.0448P)^2^] where P=(Fo^2^+2Fc^2^)/3'
_refine_ls_weighting_scheme calc
_refine_ls_wR_factor_gt 0.0796
_refine_ls_wR_factor_ref 0.0859
_reflns_Friedel_coverage 0.000
_reflns_number_gt 3707
_reflns_number_total 5668
_reflns_threshold_expression 'I > 2\s(I)'
_cod_data_source_file c7nj01656e2.cif
_cod_data_source_block e1311a
_cod_original_cell_volume 1269.02(10)
_cod_database_code 7056524
_shelx_space_group_comment
;
The symmetry employed for this shelxl refinement is uniquely defined
by the following loop, which should always be used as a source of
symmetry information in preference to the above space-group names.
They are only intended as comments.
;
_shelx_estimated_absorpt_t_min 0.282
_shelx_estimated_absorpt_t_max 0.647
_shelxl_version_number 2014-3

loop_
_space_group_symop_operation_xyz
'x, y, z'
'-x, -y, -z'

loop_
_atom_site_label
_atom_site_type_symbol
_atom_site_fract_x
_atom_site_fract_y
_atom_site_fract_z
_atom_site_U_iso_or_equiv
_atom_site_adp_type
_atom_site_occupancy
_atom_site_site_symmetry_order
_atom_site_calc_flag
_atom_site_refinement_flags_posn
_atom_site_refinement_flags_adp
Zn1 Zn 0.13915(4) 0.71982(3) 0.57389(2) 0.03399(10) Uani 1 1 d . .
Br1 Br 0.01040(4) 0.68817(3) 0.44236(2) 0.04354(11) Uani 1 1 d . .
O1 O -0.0278(3) 0.69815(17) 0.69948(15) 0.0445(5) Uani 1 1 d . .
C1 C -0.0589(3) 0.7917(2) 0.7431(2) 0.0320(6) Uani 1 1 d . .
C2 C -0.1610(4) 0.7902(2) 0.8390(2) 0.0344(7) Uani 1 1 d . .
C3 C -0.1898(4) 0.8941(3) 0.8775(2) 0.0383(7) Uani 1 1 d . .
H3A H -0.2575 0.8921 0.9402 0.046 Uiso 1 1 calc R U
C4 C -0.1241(4) 1.0027(2) 0.8286(2) 0.0355(7) Uani 1 1 d . .
C5 C -0.0250(3) 1.0034(2) 0.7356(2) 0.0334(6) Uani 1 1 d . .
H5A H 0.0193 1.0737 0.7003 0.040 Uiso 1 1 calc R U
C6 C 0.0098(3) 0.9016(2) 0.6938(2) 0.0307(6) Uani 1 1 d . .
C7 C 0.1816(3) 0.9828(2) 0.5404(2) 0.0328(6) Uani 1 1 d . .
H7A H 0.1373 1.0552 0.5536 0.039 Uiso 1 1 calc R U
N1 N 0.1210(3) 0.89420(19) 0.60259(17) 0.0319(5) Uani 1 1 d . .
C8 C 0.3140(3) 0.9793(2) 0.4509(2) 0.0293(6) Uani 1 1 d . .
C9 C 0.3429(4) 1.0807(3) 0.3857(2) 0.0382(7) Uani 1 1 d . .
H9A H 0.2729 1.1441 0.3993 0.046 Uiso 1 1 calc R U
C10 C 0.4706(4) 1.0905(3) 0.3022(2) 0.0459(8) Uani 1 1 d . .
H10A H 0.4862 1.1594 0.2601 0.055 Uiso 1 1 calc R U
C11 C 0.5764(4) 0.9968(3) 0.2810(2) 0.0479(8) Uani 1 1 d . .
H11A H 0.6642 1.0029 0.2248 0.057 Uiso 1 1 calc R U
C12 C 0.5513(4) 0.8946(3) 0.3433(2) 0.0395(7) Uani 1 1 d . .
H12A H 0.6218 0.8317 0.3287 0.047 Uiso 1 1 calc R U
C13 C 0.4220(3) 0.8851(2) 0.4275(2) 0.0308(6) Uani 1 1 d . .
N2 N 0.3944(3) 0.77954(19) 0.49147(16) 0.0307(5) Uani 1 1 d . .
C14 C 0.5167(4) 0.7147(2) 0.5082(2) 0.0348(7) Uani 1 1 d . .
H14A H 0.6308 0.7342 0.4773 0.042 Uiso 1 1 calc R U
C15 C 0.4749(4) 0.6085(2) 0.5771(2) 0.0331(6) Uani 1 1 d . .
C16 C 0.6006(4) 0.5368(3) 0.6034(2) 0.0433(8) Uani 1 1 d . .
H16A H 0.7172 0.5526 0.5760 0.052 Uiso 1 1 calc R U
C17 C 0.5486(4) 0.4410(3) 0.6716(2) 0.0494(8) Uani 1 1 d . .
H17A H 0.6300 0.3902 0.6897 0.059 Uiso 1 1 calc R U
C18 C 0.3761(5) 0.4214(3) 0.7122(3) 0.0512(9) Uani 1 1 d . .
H18A H 0.3391 0.3588 0.7597 0.061 Uiso 1 1 calc R U
C19 C 0.2572(4) 0.4967(3) 0.6812(2) 0.0446(8) Uani 1 1 d . .
H19A H 0.1399 0.4819 0.7073 0.054 Uiso 1 1 calc R U
N3 N 0.3046(3) 0.5887(2) 0.61575(18) 0.0365(6) Uani 1 1 d . .
C20 C -0.2320(4) 0.6737(3) 0.8973(2) 0.0465(8) Uani 1 1 d . .
C21 C -0.3357(6) 0.6887(3) 0.9986(3) 0.0755(12) Uani 1 1 d . .
H21A H -0.2641 0.7253 1.0327 0.091 Uiso 1 1 calc R U
H21B H -0.4336 0.7364 0.9940 0.091 Uiso 1 1 calc R U
H21C H -0.3750 0.6139 1.0331 0.091 Uiso 1 1 calc R U
C22 C -0.3501(6) 0.6156(3) 0.8460(3) 0.0809(13) Uani 1 1 d . .
H22A H -0.2876 0.6050 0.7817 0.097 Uiso 1 1 calc R U
H22B H -0.3893 0.5413 0.8816 0.097 Uiso 1 1 calc R U
H22C H -0.4478 0.6638 0.8425 0.097 Uiso 1 1 calc R U
C23 C -0.0808(6) 0.5955(4) 0.9092(3) 0.0878(14) Uani 1 1 d . .
H23A H -0.0120 0.5840 0.8465 0.105 Uiso 1 1 calc R U
H23B H -0.0109 0.6316 0.9446 0.105 Uiso 1 1 calc R U
H23C H -0.1244 0.5217 0.9441 0.105 Uiso 1 1 calc R U
C24 C -0.1635(4) 1.1157(3) 0.8742(2) 0.0406(7) Uani 1 1 d . .
C25 C -0.0009(5) 1.1936(3) 0.8516(3) 0.0692(11) Uani 1 1 d . .
H25A H 0.0440 1.2069 0.7827 0.083 Uiso 1 1 calc R U
H25B H -0.0295 1.2667 0.8761 0.083 Uiso 1 1 calc R U
H25C H 0.0846 1.1561 0.8818 0.083 Uiso 1 1 calc R U
C26 C -0.2296(5) 1.0973(3) 0.9837(2) 0.0612(10) Uani 1 1 d . .
H26A H -0.2517 1.1713 1.0075 0.073 Uiso 1 1 calc R U
H26B H -0.3346 1.0514 1.0001 0.073 Uiso 1 1 calc R U
H26C H -0.1442 1.0575 1.0127 0.073 Uiso 1 1 calc R U
C27 C -0.3017(5) 1.1822(3) 0.8294(3) 0.0616(10) Uani 1 1 d . .
H27A H -0.2620 1.1946 0.7601 0.074 Uiso 1 1 calc R U
H27B H -0.4077 1.1374 0.8464 0.074 Uiso 1 1 calc R U
H27C H -0.3212 1.2559 0.8540 0.074 Uiso 1 1 calc R U

loop_
_atom_site_aniso_label
_atom_site_aniso_U_11
_atom_site_aniso_U_22
_atom_site_aniso_U_33
_atom_site_aniso_U_23
_atom_site_aniso_U_13
_atom_site_aniso_U_12
Zn1 0.02812(18) 0.03203(19) 0.0407(2) -0.00780(15) -0.00402(15) 0.00268(14)
Br1 0.03525(17) 0.0493(2) 0.0473(2) -0.00881(15) -0.01060(15) -0.00026(14)
O1 0.0530(13) 0.0291(11) 0.0451(13) -0.0081(10) 0.0036(11) -0.0007(10)
C1 0.0297(14) 0.0319(16) 0.0343(16) -0.0043(13) -0.0071(13) 0.0027(12)
C2 0.0336(15) 0.0376(17) 0.0321(16) -0.0010(13) -0.0098(13) 0.0007(13)
C3 0.0370(16) 0.0442(18) 0.0328(17) -0.0055(14) -0.0060(14) 0.0040(14)
C4 0.0365(16) 0.0368(17) 0.0357(17) -0.0096(14) -0.0112(14) 0.0041(13)
C5 0.0315(15) 0.0299(15) 0.0376(17) -0.0048(13) -0.0050(13) 0.0007(12)
C6 0.0251(13) 0.0344(16) 0.0327(16) -0.0076(13) -0.0049(12) 0.0038(12)
C7 0.0297(14) 0.0324(16) 0.0389(17) -0.0069(13) -0.0119(13) 0.0043(12)
N1 0.0287(12) 0.0315(13) 0.0358(14) -0.0063(11) -0.0067(11) 0.0008(10)
C8 0.0258(13) 0.0303(15) 0.0339(16) -0.0066(12) -0.0096(12) -0.0013(11)
C9 0.0367(16) 0.0363(17) 0.0439(19) -0.0005(14) -0.0165(15) -0.0004(13)
C10 0.0461(18) 0.048(2) 0.0410(19) 0.0107(16) -0.0130(16) -0.0091(16)
C11 0.0393(17) 0.061(2) 0.041(2) -0.0018(17) -0.0068(15) -0.0097(16)
C12 0.0348(16) 0.0439(18) 0.0393(18) -0.0058(15) -0.0071(14) 0.0008(14)
C13 0.0244(14) 0.0366(16) 0.0327(16) -0.0043(13) -0.0091(13) -0.0035(12)
N2 0.0296(12) 0.0297(13) 0.0337(13) -0.0073(11) -0.0075(11) 0.0017(10)
C14 0.0266(13) 0.0396(17) 0.0392(18) -0.0118(14) -0.0064(13) 0.0007(13)
C15 0.0334(15) 0.0332(16) 0.0343(17) -0.0098(13) -0.0084(13) 0.0025(12)
C16 0.0358(16) 0.0416(18) 0.056(2) -0.0103(16) -0.0156(16) 0.0054(14)
C17 0.056(2) 0.0412(19) 0.057(2) -0.0081(17) -0.0245(19) 0.0149(16)
C18 0.062(2) 0.0351(18) 0.056(2) -0.0054(16) -0.0123(19) 0.0080(16)
C19 0.0422(18) 0.0398(18) 0.048(2) -0.0075(16) -0.0010(16) 0.0036(15)
N3 0.0345(13) 0.0315(14) 0.0425(15) -0.0076(12) -0.0051(12) 0.0030(10)
C20 0.060(2) 0.0402(19) 0.0354(18) 0.0009(15) -0.0054(16) 0.0010(16)
C21 0.105(3) 0.056(2) 0.047(2) 0.0042(19) 0.014(2) -0.021(2)
C22 0.108(4) 0.057(3) 0.073(3) 0.007(2) -0.017(3) -0.041(2)
C23 0.112(4) 0.063(3) 0.079(3) 0.021(2) -0.017(3) 0.024(3)
C24 0.0437(17) 0.0401(18) 0.0393(18) -0.0145(14) -0.0076(15) 0.0069(14)
C25 0.070(3) 0.058(2) 0.080(3) -0.037(2) -0.003(2) -0.005(2)
C26 0.082(3) 0.059(2) 0.045(2) -0.0197(18) -0.014(2) 0.018(2)
C27 0.071(2) 0.061(2) 0.056(2) -0.0204(19) -0.015(2) 0.026(2)

loop_
_atom_type_symbol
_atom_type_description
_atom_type_scat_dispersion_real
_atom_type_scat_dispersion_imag
_atom_type_scat_source
C C 0.0033 0.0016 'International Tables Vol C Tables 4.2.6.8 and 6.1.1.4'
H H 0.0000 0.0000 'International Tables Vol C Tables 4.2.6.8 and 6.1.1.4'
N N 0.0061 0.0033 'International Tables Vol C Tables 4.2.6.8 and 6.1.1.4'
O O 0.0106 0.0060 'International Tables Vol C Tables 4.2.6.8 and 6.1.1.4'
Zn Zn 0.2839 1.4301 'International Tables Vol C Tables 4.2.6.8 and 6.1.1.4'
Br Br -0.2901 2.4595 'International Tables Vol C Tables 4.2.6.8 and 6.1.1.4'

loop_
_geom_angle_atom_site_label_1
_geom_angle_atom_site_label_2
_geom_angle_atom_site_label_3
_geom_angle
O1 Zn1 N1 81.11(8)
O1 Zn1 N3 93.67(9)
N1 Zn1 N3 129.02(8)
O1 Zn1 N2 148.00(8)
N1 Zn1 N2 82.04(8)
N3 Zn1 N2 76.36(9)
O1 Zn1 Br1 112.25(6)
N1 Zn1 Br1 111.95(6)
N3 Zn1 Br1 116.75(6)
N2 Zn1 Br1 99.24(6)
C1 O1 Zn1 115.04(17)
O1 C1 C2 123.0(2)
O1 C1 C6 119.9(3)
C2 C1 C6 117.1(2)
C3 C2 C1 118.5(3)
C3 C2 C20 122.1(3)
C1 C2 C20 119.5(3)
C2 C3 C4 124.5(3)
C2 C3 H3A 117.7
C4 C3 H3A 117.7
C5 C4 C3 116.7(3)
C5 C4 C24 121.0(3)
C3 C4 C24 122.3(3)
C4 C5 C6 121.3(3)
C4 C5 H5A 119.4
C6 C5 H5A 119.4
C5 C6 N1 124.5(2)
C5 C6 C1 121.9(3)
N1 C6 C1 113.5(2)
N1 C7 C8 125.6(3)
N1 C7 H7A 117.2
C8 C7 H7A 117.2
C7 N1 C6 124.4(2)
C7 N1 Zn1 124.89(19)
C6 N1 Zn1 110.02(17)
C9 C8 C13 117.1(3)
C9 C8 C7 117.0(3)
C13 C8 C7 125.8(2)
C10 C9 C8 122.5(3)
C10 C9 H9A 118.8
C8 C9 H9A 118.8
C9 C10 C11 119.4(3)
C9 C10 H10A 120.3
C11 C10 H10A 120.3
C12 C11 C10 119.9(3)
C12 C11 H11A 120.0
C10 C11 H11A 120.0
C11 C12 C13 120.4(3)
C11 C12 H12A 119.8
C13 C12 H12A 119.8
C12 C13 C8 120.6(3)
C12 C13 N2 120.7(3)
C8 C13 N2 118.7(2)
C14 N2 C13 123.2(2)
C14 N2 Zn1 114.38(19)
C13 N2 Zn1 122.38(16)
N2 C14 C15 119.0(3)
N2 C14 H14A 120.5
C15 C14 H14A 120.5
N3 C15 C16 122.5(3)
N3 C15 C14 114.9(2)
C16 C15 C14 122.6(3)
C17 C16 C15 118.3(3)
C17 C16 H16A 120.8
C15 C16 H16A 120.8
C18 C17 C16 119.4(3)
C18 C17 H17A 120.3
C16 C17 H17A 120.3
C17 C18 C19 118.9(3)
C17 C18 H18A 120.6
C19 C18 H18A 120.6
N3 C19 C18 122.5(3)
N3 C19 H19A 118.8
C18 C19 H19A 118.8
C19 N3 C15 118.3(3)
C19 N3 Zn1 126.1(2)
C15 N3 Zn1 115.31(19)
C21 C20 C22 107.7(3)
C21 C20 C23 107.1(3)
C22 C20 C23 110.5(3)
C21 C20 C2 112.1(3)
C22 C20 C2 110.3(3)
C23 C20 C2 109.0(3)
C20 C21 H21A 109.5
C20 C21 H21B 109.5
H21A C21 H21B 109.5
C20 C21 H21C 109.5
H21A C21 H21C 109.5
H21B C21 H21C 109.5
C20 C22 H22A 109.5
C20 C22 H22B 109.5
H22A C22 H22B 109.5
C20 C22 H22C 109.5
H22A C22 H22C 109.5
H22B C22 H22C 109.5
C20 C23 H23A 109.5
C20 C23 H23B 109.5
H23A C23 H23B 109.5
C20 C23 H23C 109.5
H23A C23 H23C 109.5
H23B C23 H23C 109.5
C26 C24 C4 113.7(3)
C26 C24 C25 107.5(3)
C4 C24 C25 110.4(3)
C26 C24 C27 108.4(3)
C4 C24 C27 108.8(2)
C25 C24 C27 107.8(3)
C24 C25 H25A 109.5
C24 C25 H25B 109.5
H25A C25 H25B 109.5
C24 C25 H25C 109.5
H25A C25 H25C 109.5
H25B C25 H25C 109.5
C24 C26 H26A 109.5
C24 C26 H26B 109.5
H26A C26 H26B 109.5
C24 C26 H26C 109.5
H26A C26 H26C 109.5
H26B C26 H26C 109.5
C24 C27 H27A 109.5
C24 C27 H27B 109.5
H27A C27 H27B 109.5
C24 C27 H27C 109.5
H27A C27 H27C 109.5
H27B C27 H27C 109.5

loop_
_geom_bond_atom_site_label_1
_geom_bond_atom_site_label_2
_geom_bond_distance
Zn1 O1 1.960(2)
Zn1 N1 2.106(2)
Zn1 N3 2.121(2)
Zn1 N2 2.170(2)
Zn1 Br1 2.4002(4)
O1 C1 1.308(3)
C1 C2 1.421(4)
C1 C6 1.425(4)
C2 C3 1.378(4)
C2 C20 1.535(4)
C3 C4 1.405(4)
C3 H3A 0.9300
C4 C5 1.379(4)
C4 C24 1.529(4)
C5 C6 1.383(4)
C5 H5A 0.9300
C6 N1 1.407(3)
C7 N1 1.291(3)
C7 C8 1.461(4)
C7 H7A 0.9300
C8 C9 1.393(4)
C8 C13 1.406(4)
C9 C10 1.370(4)
C9 H9A 0.9300
C10 C11 1.387(5)
C10 H10A 0.9300
C11 C12 1.377(4)
C11 H11A 0.9300
C12 C13 1.384(4)
C12 H12A 0.9300
C13 N2 1.421(3)
N2 C14 1.271(3)
C14 C15 1.467(4)
C14 H14A 0.9300
C15 N3 1.349(3)
C15 C16 1.383(4)
C16 C17 1.382(4)
C16 H16A 0.9300
C17 C18 1.369(5)
C17 H17A 0.9300
C18 C19 1.391(4)
C18 H18A 0.9300
C19 N3 1.324(4)
C19 H19A 0.9300
C20 C21 1.521(5)
C20 C22 1.521(5)
C20 C23 1.526(5)
C21 H21A 0.9600
C21 H21B 0.9600
C21 H21C 0.9600
C22 H22A 0.9600
C22 H22B 0.9600
C22 H22C 0.9600
C23 H23A 0.9600
C23 H23B 0.9600
C23 H23C 0.9600
C24 C26 1.520(4)
C24 C25 1.532(4)
C24 C27 1.548(4)
C25 H25A 0.9600
C25 H25B 0.9600
C25 H25C 0.9600
C26 H26A 0.9600
C26 H26B 0.9600
C26 H26C 0.9600
C27 H27A 0.9600
C27 H27B 0.9600
C27 H27C 0.9600

loop_
_geom_torsion_atom_site_label_1
_geom_torsion_atom_site_label_2
_geom_torsion_atom_site_label_3
_geom_torsion_atom_site_label_4
_geom_torsion
Zn1 O1 C1 C2 -172.8(2)
Zn1 O1 C1 C6 7.7(3)
O1 C1 C2 C3 -178.3(3)
C6 C1 C2 C3 1.2(4)
O1 C1 C2 C20 3.1(4)
C6 C1 C2 C20 -177.4(2)
C1 C2 C3 C4 -0.4(4)
C20 C2 C3 C4 178.1(3)
C2 C3 C4 C5 0.3(4)
C2 C3 C4 C24 178.6(3)
C3 C4 C5 C6 -1.1(4)
C24 C4 C5 C6 -179.4(3)
C4 C5 C6 N1 -174.5(3)
C4 C5 C6 C1 2.0(4)
O1 C1 C6 C5 177.6(2)
C2 C1 C6 C5 -2.0(4)
O1 C1 C6 N1 -5.5(4)
C2 C1 C6 N1 174.9(2)
C8 C7 N1 C6 171.7(2)
C8 C7 N1 Zn1 -19.1(4)
C5 C6 N1 C7 -11.8(4)
C1 C6 N1 C7 171.4(2)
C5 C6 N1 Zn1 177.6(2)
C1 C6 N1 Zn1 0.8(3)
N1 C7 C8 C9 170.1(3)
N1 C7 C8 C13 -14.1(4)
C13 C8 C9 C10 -0.3(4)
C7 C8 C9 C10 175.9(3)
C8 C9 C10 C11 -0.3(4)
C9 C10 C11 C12 0.7(5)
C10 C11 C12 C13 -0.6(4)
C11 C12 C13 C8 0.0(4)
C11 C12 C13 N2 179.4(3)
C9 C8 C13 C12 0.4(4)
C7 C8 C13 C12 -175.4(3)
C9 C8 C13 N2 -179.0(2)
C7 C8 C13 N2 5.3(4)
C12 C13 N2 C14 36.8(4)
C8 C13 N2 C14 -143.9(3)
C12 C13 N2 Zn1 -146.0(2)
C8 C13 N2 Zn1 33.3(3)
C13 N2 C14 C15 178.8(2)
Zn1 N2 C14 C15 1.4(3)
N2 C14 C15 N3 1.1(4)
N2 C14 C15 C16 -176.3(3)
N3 C15 C16 C17 0.4(5)
C14 C15 C16 C17 177.6(3)
C15 C16 C17 C18 -1.4(5)
C16 C17 C18 C19 2.1(5)
C17 C18 C19 N3 -2.0(5)
C18 C19 N3 C15 1.0(5)
C18 C19 N3 Zn1 -172.8(2)
C16 C15 N3 C19 -0.2(4)
C14 C15 N3 C19 -177.6(2)
C16 C15 N3 Zn1 174.3(2)
C14 C15 N3 Zn1 -3.1(3)
C3 C2 C20 C21 0.6(4)
C1 C2 C20 C21 179.2(3)
C3 C2 C20 C22 120.7(3)
C1 C2 C20 C22 -60.8(4)
C3 C2 C20 C23 -117.8(3)
C1 C2 C20 C23 60.8(4)
C5 C4 C24 C26 -163.9(3)
C3 C4 C24 C26 17.9(4)
C5 C4 C24 C25 -43.1(4)
C3 C4 C24 C25 138.7(3)
C5 C4 C24 C27 75.1(4)
C3 C4 C24 C27 -103.1(3)
